data_1556563
loop_
_publ_author_name
'Cosquer, G.'
'Kamila, M.'
'Li, Z.-Y.'
'Breedlove, B.K.'
'Yamashita, M.'

_publ_section_title
;
 Photo-Modulation of Single-Molecule Magnetic Dynamics of a Dysprosium
 Dinuclear Complex via a Diarylethene Bridge
;
_journal_name_full Inorganics
_journal_page_first 9
_journal_paper_doi 10.3390/inorganics6010009
_journal_volume 6
_journal_year 2018
_chemical_formula_sum 'C72 H50 Dy2 F36 N4 O12 S2'
_chemical_formula_weight 2236.28
_space_group_crystal_system monoclinic
_space_group_IT_number 15
_space_group_name_Hall '-C 2yc'
_space_group_name_H-M_alt 'C 1 2/c 1'
_atom_sites_solution_hydrogens constr
_atom_sites_solution_primary direct
_atom_sites_solution_secondary difmap
_cell_angle_alpha 90
_cell_angle_beta 112.0420(10)
_cell_angle_gamma 90
_cell_formula_units_Z 4
_cell_length_a 28.340(4)
_cell_length_b 12.5017(16)
_cell_length_c 26.031(3)
_cell_measurement_reflns_used 17189
_cell_measurement_temperature 93
_cell_measurement_theta_max 23.774
_cell_measurement_theta_min 1.541
_cell_volume 8548.6(19)
_computing_cell_refinement 'Bruker SAINT'
_computing_data_collection 'Bruker APEX2'
_computing_data_reduction 'Bruker SAINT'
_computing_structure_refinement 'SHELXL-2014/7 (Sheldrick, 2014)'
_computing_structure_solution SIR-92
_diffrn_ambient_temperature 93
_diffrn_detector_area_resol_mean 10.5
_diffrn_measured_fraction_theta_full 0.988
_diffrn_measured_fraction_theta_max 0.988
_diffrn_measurement_device_type 'Bruker Photon 100 CMOS'
_diffrn_measurement_method '\w scans'
_diffrn_radiation_monochromator graphite
_diffrn_radiation_source 'fine-focus sealed tube'
_diffrn_radiation_type MoK\a
_diffrn_radiation_wavelength 0.71073
_diffrn_reflns_av_R_equivalents 0.0263
_diffrn_reflns_av_unetI/netI 0.0327
_diffrn_reflns_Laue_measured_fraction_full 0.988
_diffrn_reflns_Laue_measured_fraction_max 0.988
_diffrn_reflns_limit_h_max 25
_diffrn_reflns_limit_h_min -32
_diffrn_reflns_limit_k_max 10
_diffrn_reflns_limit_k_min -14
_diffrn_reflns_limit_l_max 29
_diffrn_reflns_limit_l_min -29
_diffrn_reflns_number 17189
_diffrn_reflns_point_group_measured_fraction_full 0.988
_diffrn_reflns_point_group_measured_fraction_max 0.988
_diffrn_reflns_theta_full 23.925
_diffrn_reflns_theta_max 23.925
_diffrn_reflns_theta_min 1.550
_exptl_absorpt_coefficient_mu 1.921
_exptl_absorpt_correction_T_max 1.000
_exptl_absorpt_correction_T_min 0.75
_exptl_absorpt_correction_type multi-scan
_exptl_absorpt_process_details
;
SADABS; Sheldrick, G. M. 
;
_exptl_crystal_colour black
_exptl_crystal_density_diffrn 1.738
_exptl_crystal_density_method 'not measured'
_exptl_crystal_description needle
_exptl_crystal_F_000 4376
_exptl_crystal_size_max 0.2
_exptl_crystal_size_mid 0.02
_exptl_crystal_size_min 0.02
_refine_diff_density_max 2.056
_refine_diff_density_min -0.920
_refine_diff_density_rms 0.172
_refine_ls_extinction_coef .
_refine_ls_extinction_method none
_refine_ls_goodness_of_fit_ref 1.033
_refine_ls_hydrogen_treatment constr
_refine_ls_matrix_type full
_refine_ls_number_parameters 709
_refine_ls_number_reflns 6583
_refine_ls_number_restraints 44
_refine_ls_restrained_S_all 1.034
_refine_ls_R_factor_all 0.1066
_refine_ls_R_factor_gt 0.0784
_refine_ls_shift/su_max 0.000
_refine_ls_shift/su_mean 0.000
_refine_ls_structure_factor_coef Fsqd
_refine_ls_weighting_details 'w=1/[\s^2^(Fo^2^)+(0.1252P)^2^+202.5404P] where P=(Fo^2^+2Fc^2^)/3'
_refine_ls_weighting_scheme calc
_refine_ls_wR_factor_gt 0.2007
_refine_ls_wR_factor_ref 0.2358
_reflns_Friedel_coverage 0.000
_reflns_Friedel_fraction_full .
_reflns_Friedel_fraction_max .
_reflns_number_gt 4881
_reflns_number_total 6583
_reflns_threshold_expression 'I > 2\s(I)'
_cod_data_source_file Inorganics-2018-6-9.cif
_cod_data_source_block 2-open
_cod_original_cell_volume 8548.7(18)
_cod_original_sg_symbol_H-M 'C 2/c'
_cod_database_code 1556563
_shelx_space_group_comment
;
The symmetry employed for this shelxl refinement is uniquely defined
by the following loop, which should always be used as a source of
symmetry information in preference to the above space-group names.
They are only intended as comments.
;

loop_
_space_group_symop_operation_xyz
'x, y, z'
'-x, y, -z+1/2'
'x+1/2, y+1/2, z'
'-x+1/2, y+1/2, -z+1/2'
'-x, -y, -z'
'x, -y, z-1/2'
'-x+1/2, -y+1/2, -z'
'x+1/2, -y+1/2, z-1/2'

loop_
_atom_site_label
_atom_site_type_symbol
_atom_site_fract_x
_atom_site_fract_y
_atom_site_fract_z
_atom_site_U_iso_or_equiv
_atom_site_adp_type
_atom_site_occupancy
_atom_site_site_symmetry_order
_atom_site_calc_flag
_atom_site_refinement_flags_posn
_atom_site_refinement_flags_adp
_atom_site_refinement_flags_occupancy
_atom_site_disorder_assembly
_atom_site_disorder_group
Dy1A Dy 0.15642(8) 0.34562(10) 0.10022(7) 0.0374(5) Uani 0.692(13) 1 d . . P A 1
Dy2A Dy 0.1715(5) 0.3757(13) 0.10331(19) 0.099(3) Uani 0.308(13) 1 d . . P A 2
C1 C 0.1812(5) 0.5620(10) 0.1884(4) 0.059(3) Uani 1 1 d . . . . .
H1 H 0.2060 0.5142 0.2096 0.070 Uiso 1 1 calc R U . . .
C2 C 0.1758(5) 0.6588(10) 0.2118(5) 0.067(3) Uani 1 1 d . . . . .
H2 H 0.1977 0.6763 0.2475 0.080 Uiso 1 1 calc R U . . .
C3 C 0.1382(6) 0.7285(11) 0.1819(5) 0.073(4) Uani 1 1 d . . . . .
H3 H 0.1330 0.7923 0.1975 0.088 Uiso 1 1 calc R U . . .
C4 C 0.1081(6) 0.7013(11) 0.1280(5) 0.073(4) Uani 1 1 d . . . . .
H4 H 0.0833 0.7487 0.1065 0.087 Uiso 1 1 calc R U . . .
C5 C 0.1145(4) 0.6030(9) 0.1053(4) 0.054(3) Uani 1 1 d . . . . .
C6 C 0.0840(4) 0.5677(9) 0.0495(4) 0.056(3) Uani 1 1 d . . . . .
C7 C 0.0503(5) 0.6363(10) 0.0107(5) 0.062(3) Uani 1 1 d . . . . .
H7 H 0.0458 0.7058 0.0208 0.074 Uiso 1 1 calc R U . . .
C8 C 0.0235(5) 0.6008(9) -0.0428(4) 0.057(3) Uani 1 1 d . . . . .
H8 H -0.0004 0.6450 -0.0682 0.068 Uiso 1 1 calc R U . . .
C9 C 0.0326(4) 0.4990(9) -0.0582(4) 0.049(3) Uani 1 1 d . . . . .
C10 C 0.0659(4) 0.4342(9) -0.0169(4) 0.052(3) Uani 1 1 d . . . . .
H10 H 0.0708 0.3642 -0.0260 0.062 Uiso 1 1 calc R U . . .
C11 C 0.0082(4) 0.4571(9) -0.1147(4) 0.049(2) Uani 1 1 d . . . . .
C12 C 0.0194(4) 0.3658(8) -0.1370(4) 0.046(2) Uani 1 1 d . . . . .
H12 H 0.0440 0.3173 -0.1161 0.056 Uiso 1 1 calc R U . . .
C13 C -0.0093(4) 0.3509(8) -0.1945(4) 0.047(2) Uani 1 1 d . . . . .
C14 C -0.0438(4) 0.4340(8) -0.2155(4) 0.047(2) Uani 1 1 d . . . . .
C15 C -0.0834(4) 0.4477(9) -0.2729(4) 0.056(3) Uani 1 1 d . . . . .
H15A H -0.1014 0.5136 -0.2748 0.084 Uiso 1 1 calc R U . . .
H15B H -0.0672 0.4494 -0.2993 0.084 Uiso 1 1 calc R U . . .
H15C H -0.1069 0.3890 -0.2812 0.084 Uiso 1 1 calc R U . . .
C16 C -0.0034(4) 0.2596(8) -0.2263(4) 0.051(3) Uani 1 1 d . . . . .
C17 C -0.0056(6) 0.1477(9) -0.2065(6) 0.079(4) Uani 1 1 d . . . . .
H17A H 0.0218 0.1354 -0.1710 0.095 Uiso 1 1 calc R U . . .
H17B H -0.0379 0.1349 -0.2026 0.095 Uiso 1 1 calc R U . . .
C18 C 0.0000 0.0772(13) -0.2500 0.072(6) Uani 1 2 d S T P . .
H18A H 0.0297 0.0319 -0.2341 0.087 Uiso 0.5 1 calc R U P . .
H18B H -0.0297 0.0319 -0.2659 0.087 Uiso 0.5 1 calc R U P . .
N1 N 0.1518(3) 0.5347(7) 0.1361(3) 0.050(2) Uani 1 1 d . . . . .
N2 N 0.0911(3) 0.4675(7) 0.0349(3) 0.0452(19) Uani 1 1 d . . . . .
S1 S -0.03989(11) 0.5269(2) -0.16464(11) 0.0554(7) Uani 1 1 d . . . . .
C19 C 0.3335(5) 0.4045(12) 0.1782(6) 0.073(4) Uani 1 1 d . . . . .
C20 C 0.2788(5) 0.4090(11) 0.1309(6) 0.074(4) Uani 1 1 d . . . . .
C21 C 0.2764(7) 0.415(3) 0.0760(8) 0.214(18) Uani 1 1 d . . . . .
H36 H 0.3060 0.4165 0.0686 0.256 Uiso 1 1 calc R U . . .
C22 C 0.2284(6) 0.418(2) 0.0325(7) 0.139(10) Uani 1 1 d . . . . .
C23 C 0.2260(8) 0.421(3) -0.0285(11) 0.138(8) Uani 1 1 d . . . . .
O1 O 0.2444(3) 0.3883(7) 0.1460(3) 0.066(2) Uani 1 1 d . . . . .
O2 O 0.1868(4) 0.4023(10) 0.0343(4) 0.097(4) Uani 1 1 d . . . . .
F1 F 0.3323(3) 0.4434(7) 0.2255(3) 0.084(2) Uani 1 1 d . . . . .
F2 F 0.3498(3) 0.3090(8) 0.1877(4) 0.099(3) Uani 1 1 d . . . . .
F3 F 0.3665(3) 0.4637(8) 0.1658(4) 0.102(3) Uani 1 1 d . . . . .
F4 F 0.1811(7) 0.408(3) -0.0670(6) 0.38(2) Uani 1 1 d . . . . .
F5 F 0.2447(10) 0.1607(11) 0.0391(7) 0.199(9) Uani 1 1 d . . . . .
F6 F 0.2484(8) 0.5134(14) -0.0347(6) 0.179(7) Uani 1 1 d . . . . .
C24 C 0.2187(7) 0.0041(11) 0.1485(6) 0.084(4) Uani 1 1 d . . . . .
C25 C 0.1865(6) 0.0858(11) 0.1092(5) 0.076(4) Uani 1 1 d . . . . .
C26 C 0.1495(7) 0.0560(11) 0.0598(6) 0.104(6) Uani 1 1 d . . . . .
H37 H 0.1423 -0.0163 0.0527 0.124 Uiso 1 1 calc R U . . .
C27 C 0.1228(7) 0.1299(12) 0.0202(6) 0.101(6) Uani 1 1 d . . . . .
C28 C 0.0847(9) 0.0949(14) -0.0366(9) 0.121(8) Uani 1 1 d . . . . .
O3 O 0.1974(3) 0.1825(7) 0.1276(3) 0.064(2) Uani 1 1 d . . . . .
O4 O 0.1264(4) 0.2304(7) 0.0241(4) 0.092(3) Uani 1 1 d . . . . .
F7 F 0.2105(5) -0.0945(8) 0.1271(4) 0.144(5) Uani 1 1 d . . . . .
F8 F 0.2116(4) 0.0041(9) 0.1956(4) 0.121(3) Uani 1 1 d . . . . .
F9 F 0.2695(4) 0.0247(8) 0.1621(4) 0.104(3) Uani 1 1 d . . . . .
F10 F 0.0803(8) -0.0084(9) -0.0403(6) 0.283(14) Uani 1 1 d . . . . .
F11 F 0.0404(4) 0.1350(8) -0.0493(4) 0.113(3) Uani 1 1 d . . . . .
F12 F 0.1043(6) 0.1316(14) -0.0769(5) 0.177(7) Uani 1 1 d . . . . .
C29B C 0.1737(9) 0.2479(15) 0.2798(8) 0.105(16) Uani 0.692(13) 1 d D . P A 1
C30B C 0.1492(10) 0.2452(17) 0.2181(9) 0.077(11) Uani 0.692(13) 1 d D . P A 1
C31B C 0.1104(7) 0.1758(17) 0.1906(7) 0.047(6) Uani 0.692(13) 1 d D . P A 1
H31B H 0.1063 0.1155 0.2094 0.057 Uiso 0.692(13) 1 calc R U P A 1
C32B C 0.0779(8) 0.1905(17) 0.1379(8) 0.054(6) Uani 0.692(13) 1 d D . P A 1
C33B C 0.0342(7) 0.114(2) 0.1124(8) 0.106(10) Uani 0.692(13) 1 d D . P A 1
O5B O 0.1642(7) 0.3247(14) 0.1936(7) 0.042(5) Uani 0.692(13) 1 d D . P A 1
O6B O 0.0840(5) 0.2577(11) 0.1012(6) 0.052(4) Uani 0.692(13) 1 d D . P A 1
F13B F 0.2199(9) 0.217(3) 0.2940(12) 0.174(15) Uani 0.692(13) 1 d D . P A 1
F14B F 0.1467(10) 0.1832(17) 0.2985(8) 0.156(10) Uani 0.692(13) 1 d D . P A 1
F15B F 0.1690(13) 0.3419(17) 0.2973(12) 0.193(16) Uani 0.692(13) 1 d D . P A 1
F16B F 0.0501(11) 0.017(2) 0.1247(17) 0.27(3) Uani 0.692(13) 1 d D . P A 1
F17B F -0.0007(9) 0.142(3) 0.1313(12) 0.26(2) Uani 0.692(13) 1 d D . P A 1
F18B F 0.0110(9) 0.1153(17) 0.0579(6) 0.138(10) Uani 0.692(13) 1 d D . P A 1
C29A C 0.1780(13) 0.254(2) 0.2735(10) 0.052(15) Uiso 0.308(13) 1 d D . P A 2
C30A C 0.1482(12) 0.267(3) 0.2115(11) 0.010(7) Uiso 0.308(13) 1 d D . P A 2
C31A C 0.109(2) 0.203(4) 0.1788(15) 0.11(3) Uani 0.308(13) 1 d D . P A 2
H31A H 0.0941 0.1604 0.1984 0.128 Uiso 0.308(13) 1 calc R U P A 2
C32A C 0.0865(18) 0.191(4) 0.1214(16) 0.056(17) Uani 0.308(13) 1 d D . P A 2
C33A C 0.0478(11) 0.101(2) 0.0971(12) 0.09(2) Uiso 0.308(13) 1 d D . P A 2
O5A O 0.174(2) 0.329(5) 0.189(2) 0.07(2) Uiso 0.308(13) 1 d D . P A 2
O6A O 0.1036(13) 0.258(4) 0.0909(17) 0.12(3) Uani 0.308(13) 1 d D . P A 2
F13A F 0.1763(7) 0.3396(15) 0.3035(10) 0.034(6) Uani 0.308(13) 1 d D . P A 2
F14A F 0.2283(15) 0.249(4) 0.287(2) 0.11(2) Uani 0.308(13) 1 d D . P A 2
F15A F 0.1730(10) 0.1696(19) 0.3035(13) 0.057(7) Uiso 0.308(13) 1 d D . P A 2
F16A F 0.0274(12) 0.047(3) 0.1285(12) 0.073(9) Uani 0.308(13) 1 d D . P A 2
F17A F 0.0093(12) 0.154(2) 0.0596(16) 0.19(4) Uani 0.308(13) 1 d D . P A 2
F18A F 0.0656(13) 0.033(2) 0.0703(14) 0.16(2) Uani 0.308(13) 1 d D . P A 2
C50 C -0.0154(13) 0.2650 0.2386 0.090(13) Uani 0.5 1 d . . P . .
H50A H 0.0010 0.2047 0.2577 0.135 Uiso 0.5 1 d R U P . .
H50B H -0.0442 0.2860 0.2451 0.135 Uiso 0.5 1 d R U P . .
H50C H 0.0052 0.3198 0.2353 0.135 Uiso 0.5 1 d R U P . .
C51 C -0.0394(18) 0.223(3) 0.1795(12) 0.128(15) Uani 0.5 1 d . . P . .
H51A H -0.0124 0.2136 0.1656 0.154 Uiso 0.5 1 calc R U P . .
H51B H -0.0532 0.1527 0.1812 0.154 Uiso 0.5 1 calc R U P . .
C52 C -0.0790(11) 0.2852(18) 0.1393(9) 0.063(6) Uani 0.5 1 d . . P . .
H52A H -0.0639 0.3511 0.1330 0.076 Uiso 0.5 1 calc R U P . .
H52B H -0.1036 0.3045 0.1556 0.076 Uiso 0.5 1 calc R U P . .
C53 C -0.1070(12) 0.236(2) 0.0850(12) 0.085(8) Uani 0.5 1 d . . P . .
H53A H -0.0823 0.2151 0.0692 0.102 Uiso 0.5 1 calc R U P . .
H53B H -0.1224 0.1702 0.0914 0.102 Uiso 0.5 1 calc R U P . .
C54 C -0.1472(10) 0.2979(19) 0.0428(11) 0.065(6) Uani 0.5 1 d . . P . .
H54A H -0.1317 0.3637 0.0370 0.078 Uiso 0.5 1 calc R U P . .
H54B H -0.1719 0.3177 0.0587 0.078 Uiso 0.5 1 calc R U P . .
C55 C 0.1770(12) 0.7511(18) 0.0151(10) 0.072(8) Uani 0.5 1 d . . P . .
H55A H 0.1918 0.8180 0.0095 0.086 Uiso 0.5 1 calc R U P . .
H55B H 0.1526 0.7685 0.0318 0.086 Uiso 0.5 1 calc R U P . .
C56 C 0.2147(10) 0.692(2) 0.0522(13) 0.083(9) Uani 0.5 1 d . . P . .
H56A H 0.2298 0.7322 0.0860 0.124 Uiso 0.5 1 calc R U P . .
H56B H 0.2008 0.6268 0.0596 0.124 Uiso 0.5 1 calc R U P . .
H56C H 0.2401 0.6765 0.0372 0.124 Uiso 0.5 1 calc R U P . .

loop_
_atom_site_aniso_label
_atom_site_aniso_U_11
_atom_site_aniso_U_22
_atom_site_aniso_U_33
_atom_site_aniso_U_23
_atom_site_aniso_U_13
_atom_site_aniso_U_12
Dy1A 0.0448(7) 0.0322(8) 0.0248(6) -0.0013(4) 0.0011(4) -0.0089(4)
Dy2A 0.078(4) 0.152(6) 0.0446(16) -0.022(3) -0.0031(18) 0.048(4)
C1 0.072(7) 0.061(7) 0.041(6) -0.002(5) 0.018(5) -0.008(6)
C2 0.080(8) 0.072(8) 0.040(6) -0.004(6) 0.013(6) -0.004(7)
C3 0.106(10) 0.061(8) 0.053(7) -0.002(6) 0.029(7) 0.008(7)
C4 0.103(10) 0.065(8) 0.039(6) 0.004(6) 0.014(6) 0.013(7)
C5 0.070(7) 0.055(7) 0.035(5) 0.000(5) 0.018(5) 0.004(6)
C6 0.063(7) 0.063(7) 0.041(6) 0.007(5) 0.017(5) -0.001(6)
C7 0.083(8) 0.059(7) 0.046(7) 0.000(5) 0.026(6) 0.018(6)
C8 0.073(7) 0.055(7) 0.042(6) 0.013(5) 0.022(5) 0.014(6)
C9 0.052(6) 0.060(7) 0.039(6) 0.011(5) 0.021(5) 0.009(5)
C10 0.057(6) 0.050(6) 0.046(6) -0.001(5) 0.016(5) 0.005(5)
C11 0.051(6) 0.055(6) 0.038(5) 0.011(5) 0.013(5) 0.006(5)
C12 0.050(6) 0.046(6) 0.036(5) 0.008(4) 0.008(5) 0.007(5)
C13 0.048(6) 0.055(6) 0.031(5) 0.012(4) 0.007(4) 0.004(5)
C14 0.053(6) 0.053(6) 0.030(5) 0.013(4) 0.011(4) 0.003(5)
C15 0.060(7) 0.060(7) 0.036(6) 0.012(5) 0.004(5) 0.014(5)
C16 0.047(6) 0.046(6) 0.038(5) 0.005(4) -0.008(5) -0.001(5)
C17 0.103(11) 0.043(7) 0.061(8) 0.013(6) -0.003(7) -0.007(6)
C18 0.065(10) 0.037(8) 0.073(12) 0.000 -0.022(9) 0.000
N1 0.052(5) 0.062(6) 0.037(5) 0.001(4) 0.017(4) 0.003(4)
N2 0.049(5) 0.045(5) 0.037(5) -0.002(4) 0.010(4) 0.006(4)
S1 0.0636(17) 0.0612(17) 0.0373(14) 0.0136(12) 0.0142(12) 0.0185(14)
C19 0.079(9) 0.079(9) 0.077(9) 0.020(8) 0.047(8) 0.014(8)
C20 0.063(8) 0.075(9) 0.087(10) 0.036(7) 0.032(7) 0.015(7)
C21 0.070(11) 0.47(5) 0.086(13) 0.14(2) 0.009(10) -0.020(19)
C22 0.061(9) 0.27(3) 0.081(12) 0.087(15) 0.022(8) 0.008(13)
C23 0.079(12) 0.20(3) 0.125(19) -0.005(19) 0.022(12) 0.010(15)
O1 0.076(6) 0.070(5) 0.052(5) 0.001(4) 0.025(4) -0.005(5)
O2 0.067(6) 0.162(10) 0.066(6) 0.047(6) 0.030(5) 0.037(7)
F1 0.076(5) 0.091(6) 0.086(6) 0.016(4) 0.034(4) 0.015(4)
F2 0.079(5) 0.098(6) 0.107(7) 0.032(5) 0.019(5) 0.043(5)
F3 0.085(5) 0.120(7) 0.117(7) 0.032(6) 0.057(5) 0.012(5)
F4 0.126(12) 0.92(7) 0.086(10) 0.09(2) 0.037(9) 0.03(2)
F5 0.38(3) 0.129(11) 0.146(13) -0.024(9) 0.163(17) -0.046(14)
F6 0.266(19) 0.176(13) 0.129(11) 0.067(10) 0.111(12) 0.031(13)
C24 0.108(12) 0.058(8) 0.055(8) 0.000(6) -0.007(8) 0.001(8)
C25 0.091(9) 0.068(8) 0.045(7) -0.010(6) -0.003(6) 0.009(7)
C26 0.139(14) 0.046(7) 0.065(9) -0.009(6) -0.030(9) 0.019(8)
C27 0.123(13) 0.063(9) 0.064(9) -0.013(7) -0.027(9) 0.024(9)
C28 0.122(15) 0.075(12) 0.097(15) -0.029(10) -0.040(12) 0.016(10)
O3 0.078(5) 0.067(5) 0.031(4) -0.009(4) 0.000(4) 0.015(4)
O4 0.130(8) 0.059(6) 0.052(5) -0.007(4) -0.007(5) 0.019(5)
F7 0.178(10) 0.070(6) 0.098(7) -0.001(5) -0.048(7) 0.015(6)
F8 0.143(9) 0.127(8) 0.081(7) 0.035(6) 0.029(6) 0.037(7)
F9 0.095(6) 0.102(7) 0.079(6) 0.008(5) -0.009(5) 0.030(5)
F10 0.36(2) 0.070(7) 0.185(14) -0.049(8) -0.166(15) 0.049(10)
F11 0.118(8) 0.113(7) 0.067(6) -0.006(5) -0.015(5) -0.018(6)
F12 0.191(13) 0.237(16) 0.049(6) -0.054(8) -0.017(7) 0.081(11)
C29B 0.25(5) 0.035(11) 0.070(16) 0.005(10) 0.11(2) -0.006(16)
C30B 0.11(2) 0.036(13) 0.11(2) 0.032(12) 0.061(17) 0.025(12)
C31B 0.058(12) 0.026(12) 0.067(12) 0.019(9) 0.034(11) 0.003(9)
C32B 0.049(12) 0.059(12) 0.057(15) 0.024(11) 0.023(11) 0.006(9)
C33B 0.073(15) 0.16(3) 0.079(17) 0.044(17) 0.020(14) -0.065(17)
O5B 0.034(7) 0.061(11) 0.032(7) -0.007(5) 0.016(6) 0.005(6)
O6B 0.036(8) 0.057(8) 0.045(7) 0.022(6) -0.004(6) -0.009(6)
F13B 0.18(3) 0.27(3) 0.057(11) 0.020(19) 0.025(15) 0.15(2)
F14B 0.23(3) 0.171(17) 0.108(13) -0.049(12) 0.113(17) -0.114(18)
F15B 0.36(4) 0.12(2) 0.12(2) -0.060(15) 0.12(2) -0.01(2)
F16B 0.17(3) 0.12(2) 0.35(5) 0.10(2) -0.11(3) -0.08(2)
F17B 0.16(2) 0.44(5) 0.23(3) -0.21(3) 0.13(2) -0.20(3)
F18B 0.21(2) 0.109(16) 0.083(11) -0.026(9) 0.042(13) -0.110(16)
C31A 0.08(4) 0.02(3) 0.15(6) 0.04(3) -0.04(4) 0.00(2)
C32A 0.04(3) 0.11(4) 0.03(3) -0.01(3) 0.03(2) -0.03(3)
O6A 0.025(19) 0.18(5) 0.14(4) -0.07(4) -0.004(19) 0.04(2)
F13A 0.036(10) 0.026(12) 0.027(12) -0.002(9) -0.002(8) -0.009(8)
F14A 0.13(4) 0.15(4) 0.05(2) 0.03(2) 0.02(2) -0.03(3)
F16A 0.06(2) 0.062(19) 0.080(19) 0.009(16) 0.006(16) -0.017(15)
F17A 0.13(3) 0.020(14) 0.22(5) 0.011(16) -0.16(4) -0.005(15)
F18A 0.19(4) 0.044(16) 0.14(3) 0.006(19) -0.06(3) 0.01(2)
C50 0.11(4) 0.066(15) 0.10(3) 0.019(17) 0.05(3) -0.011(15)
C51 0.19(4) 0.11(3) 0.042(17) 0.002(17) 0.00(2) 0.03(3)
C52 0.107(19) 0.042(12) 0.052(13) 0.002(10) 0.042(14) -0.005(12)
C53 0.11(2) 0.047(14) 0.09(2) -0.011(14) 0.033(18) -0.014(15)
C54 0.088(18) 0.042(12) 0.071(16) -0.002(11) 0.038(14) -0.007(12)
C55 0.12(2) 0.035(12) 0.052(14) -0.018(10) 0.025(15) -0.026(14)
C56 0.061(15) 0.063(16) 0.10(2) -0.033(16) 0.003(15) -0.018(13)

loop_
_atom_type_symbol
_atom_type_description
_atom_type_scat_dispersion_real
_atom_type_scat_dispersion_imag
_atom_type_scat_source
C C 0.0033 0.0016 'International Tables Vol C Tables 4.2.6.8 and 6.1.1.4'
H H 0.0000 0.0000 'International Tables Vol C Tables 4.2.6.8 and 6.1.1.4'
N N 0.0061 0.0033 'International Tables Vol C Tables 4.2.6.8 and 6.1.1.4'
O O 0.0106 0.0060 'International Tables Vol C Tables 4.2.6.8 and 6.1.1.4'
F F 0.0171 0.0103 'International Tables Vol C Tables 4.2.6.8 and 6.1.1.4'
S S 0.1246 0.1234 'International Tables Vol C Tables 4.2.6.8 and 6.1.1.4'
Dy Dy -0.1892 4.4098 'International Tables Vol C Tables 4.2.6.8 and 6.1.1.4'

loop_
_geom_angle_atom_site_label_1
_geom_angle_atom_site_label_2
_geom_angle_atom_site_label_3
_geom_angle
_geom_angle_site_symmetry_1
_geom_angle_site_symmetry_3
O2 Dy1A O3 102.4(4) . .
O2 Dy1A O4 71.2(5) . .
O3 Dy1A O4 72.6(3) . .
O2 Dy1A O6B 136.8(5) . .
O3 Dy1A O6B 85.6(4) . .
O4 Dy1A O6B 71.2(5) . .
O2 Dy1A O5B 151.8(5) . .
O3 Dy1A O5B 75.2(5) . .
O4 Dy1A O5B 131.7(5) . .
O6B Dy1A O5B 71.4(5) . .
O2 Dy1A O1 72.0(3) . .
O3 Dy1A O1 74.6(3) . .
O4 Dy1A O1 122.8(4) . .
O6B Dy1A O1 149.0(4) . .
O5B Dy1A O1 80.5(5) . .
O2 Dy1A N2 72.2(3) . .
O3 Dy1A N2 154.1(3) . .
O4 Dy1A N2 81.9(3) . .
O6B Dy1A N2 82.3(3) . .
O5B Dy1A N2 121.6(5) . .
O1 Dy1A N2 124.8(3) . .
O2 Dy1A N1 94.2(4) . .
O3 Dy1A N1 141.8(3) . .
O4 Dy1A N1 145.6(3) . .
O6B Dy1A N1 105.3(4) . .
O5B Dy1A N1 74.1(5) . .
O1 Dy1A N1 78.3(3) . .
N2 Dy1A N1 63.9(3) . .
O1 Dy2A O2 87.7(7) . .
O1 Dy2A O5A 80.0(13) . .
O2 Dy2A O5A 165.9(15) . .
O1 Dy2A N1 94.1(7) . .
O2 Dy2A N1 110.4(8) . .
O5A Dy2A N1 77.5(15) . .
O1 Dy2A O6A 140.2(11) . .
O2 Dy2A O6A 114.7(13) . .
O5A Dy2A O6A 72.3(18) . .
N1 Dy2A O6A 106.8(10) . .
O1 Dy2A O3 77.8(4) . .
O2 Dy2A O3 103.9(5) . .
O5A Dy2A O3 67.0(16) . .
N1 Dy2A O3 144.5(5) . .
O6A Dy2A O3 65.4(10) . .
O1 Dy2A N2 146.2(10) . .
O2 Dy2A N2 75.1(4) . .
O5A Dy2A N2 119.0(15) . .
N1 Dy2A N2 66.3(3) . .
O6A Dy2A N2 73.5(10) . .
O3 Dy2A N2 134.0(8) . .
O1 Dy2A O4 126.2(4) . .
O2 Dy2A O4 68.3(5) . .
O5A Dy2A O4 114.0(15) . .
N1 Dy2A O4 138.9(5) . .
O6A Dy2A O4 48.7(12) . .
O3 Dy2A O4 63.7(4) . .
N2 Dy2A O4 74.2(4) . .
O1 Dy2A C20 18.7(4) . .
O2 Dy2A C20 69.0(6) . .
O5A Dy2A C20 98.7(13) . .
N1 Dy2A C20 99.4(8) . .
O6A Dy2A C20 149.4(10) . .
O3 Dy2A C20 84.0(4) . .
N2 Dy2A C20 133.3(8) . .
O4 Dy2A C20 116.4(5) . .
O1 Dy2A C22 68.2(6) . .
O2 Dy2A C22 19.5(5) . .
O5A Dy2A C22 147.5(14) . .
N1 Dy2A C22 110.2(10) . .
O6A Dy2A C22 130.3(12) . .
O3 Dy2A C22 98.8(6) . .
N2 Dy2A C22 92.2(5) . .
O4 Dy2A C22 81.6(6) . .
C20 Dy2A C22 49.4(5) . .
N1 C1 C2 122.5(11) . .
C3 C2 C1 119.7(12) . .
C2 C3 C4 118.1(12) . .
C3 C4 C5 121.0(12) . .
N1 C5 C4 119.7(10) . .
N1 C5 C6 115.9(10) . .
C4 C5 C6 124.3(11) . .
N2 C6 C7 120.3(10) . .
N2 C6 C5 117.9(10) . .
C7 C6 C5 121.7(11) . .
C8 C7 C6 119.9(11) . .
C7 C8 C9 119.6(10) . .
C8 C9 C10 117.1(10) . .
C8 C9 C11 123.4(10) . .
C10 C9 C11 119.5(10) . .
N2 C10 C9 123.3(10) . .
C12 C11 C9 128.7(9) . .
C12 C11 S1 110.2(8) . .
C9 C11 S1 121.0(8) . .
C11 C12 C13 115.0(9) . .
C14 C13 C12 110.9(9) . .
C14 C13 C16 125.1(9) . .
C12 C13 C16 124.0(9) . .
C13 C14 C15 129.0(10) . .
C13 C14 S1 111.5(7) . .
C15 C14 S1 119.4(8) . .
C16 C16 C13 128.4(6) 2_554 .
C16 C16 C17 111.2(7) 2_554 .
C13 C16 C17 120.3(10) . .
C18 C17 C16 105.0(11) . .
C17 C18 C17 107.4(14) 2_554 .
C1 N1 C5 119.0(10) . .
C1 N1 Dy2A 116.6(8) . .
C5 N1 Dy2A 124.3(7) . .
C1 N1 Dy1A 120.4(7) . .
C5 N1 Dy1A 119.9(7) . .
C10 N2 C6 119.7(9) . .
C10 N2 Dy1A 118.4(7) . .
C6 N2 Dy1A 121.8(7) . .
C10 N2 Dy2A 124.0(7) . .
C6 N2 Dy2A 114.1(7) . .
C11 S1 C14 92.4(5) . .
F2 C19 F3 109.5(11) . .
F2 C19 F1 107.2(11) . .
F3 C19 F1 106.6(13) . .
F2 C19 C20 111.4(13) . .
F3 C19 C20 111.6(11) . .
F1 C19 C20 110.3(11) . .
O1 C20 C21 127.1(15) . .
O1 C20 C19 114.6(12) . .
C21 C20 C19 116.9(13) . .
O1 C20 Dy2A 31.2(6) . .
C21 C20 Dy2A 96.3(10) . .
C19 C20 Dy2A 145.7(9) . .
C22 C21 C20 118.8(17) . .
O2 C22 C21 128.8(15) . .
O2 C22 C23 111.7(16) . .
C21 C22 C23 118.5(16) . .
O2 C22 Dy2A 34.0(7) . .
C21 C22 Dy2A 94.8(11) . .
C23 C22 Dy2A 145.3(13) . .
F4 C23 F6 112(3) . .
F4 C23 F5 104(3) . 7
F6 C23 F5 104.9(19) . 7
F4 C23 C22 116.0(19) . .
F6 C23 C22 107(2) . .
F5 C23 C22 112(2) 7 .
C20 O1 Dy2A 130.0(9) . .
C20 O1 Dy1A 134.9(9) . .
C22 O2 Dy2A 126.4(11) . .
C22 O2 Dy1A 136.0(10) . .
F8 C24 F7 109.0(14) . .
F8 C24 F9 105.9(11) . .
F7 C24 F9 106.3(14) . .
F8 C24 C25 111.9(14) . .
F7 C24 C25 112.3(11) . .
F9 C24 C25 111.1(13) . .
O3 C25 C26 126.4(12) . .
O3 C25 C24 112.8(11) . .
C26 C25 C24 120.9(12) . .
C25 C26 C27 122.0(13) . .
O4 C27 C26 127.1(13) . .
O4 C27 C28 111.5(13) . .
C26 C27 C28 121.4(13) . .
F11 C28 F10 108(2) . .
F11 C28 F12 107.3(16) . .
F10 C28 F12 109(2) . .
F11 C28 C27 114.1(18) . .
F10 C28 C27 111.6(15) . .
F12 C28 C27 106.8(18) . .
C25 O3 Dy1A 133.2(7) . .
C25 O3 Dy2A 142.3(8) . .
C27 O4 Dy1A 132.4(9) . .
C27 O4 Dy2A 137.4(9) . .
F13B C29B F15B 114(2) . .
F13B C29B F14B 112(2) . .
F15B C29B F14B 106.0(19) . .
F13B C29B C30B 108(2) . .
F15B C29B C30B 109(2) . .
F14B C29B C30B 106.4(17) . .
O5B C30B C31B 124.0(18) . .
O5B C30B C29B 113.2(17) . .
C31B C30B C29B 122.3(16) . .
C32B C31B C30B 123.6(18) . .
O6B C32B C31B 126.4(16) . .
O6B C32B C33B 113.0(16) . .
C31B C32B C33B 119.8(16) . .
F16B C33B F17B 113(2) . .
F16B C33B F18B 105(2) . .
F17B C33B F18B 105.0(18) . .
F16B C33B C32B 109.5(19) . .
F17B C33B C32B 106.2(18) . .
F18B C33B C32B 117.4(18) . .
C30B O5B Dy1A 130.4(13) . .
C32B O6B Dy1A 131.0(11) . .
F14A C29A F13A 99(2) . .
F14A C29A F15A 99(2) . .
F13A C29A F15A 105(2) . .
F14A C29A C30A 113(4) . .
F13A C29A C30A 114(3) . .
F15A C29A C30A 124(3) . .
O5A C30A C31A 121(3) . .
O5A C30A C29A 110(3) . .
C31A C30A C29A 126(3) . .
C30A C31A C32A 131(3) . .
O6A C32A C31A 116(3) . .
O6A C32A C33A 125(3) . .
C31A C32A C33A 119(3) . .
F18A C33A F17A 108(3) . .
F18A C33A F16A 110(3) . .
F17A C33A F16A 106(3) . .
F18A C33A C32A 110(3) . .
F17A C33A C32A 101(3) . .
F16A C33A C32A 121(3) . .
C30A O5A Dy2A 139(4) . .
C32A O6A Dy2A 139(3) . .
C50 C50 C51 131(5) 2 .
C52 C51 C50 119(3) . .
C51 C52 C53 118(2) . .
C54 C53 C52 119(2) . .
C53 C54 C55 120(2) . 5_565
C56 C55 C54 118(2) . 5_565

loop_
_geom_bond_atom_site_label_1
_geom_bond_atom_site_label_2
_geom_bond_distance
_geom_bond_site_symmetry_2
Dy1A O2 2.303(9) .
Dy1A O3 2.324(8) .
Dy1A O4 2.336(9) .
Dy1A O6B 2.338(15) .
Dy1A O5B 2.372(17) .
Dy1A O1 2.385(9) .
Dy1A N2 2.505(8) .
Dy1A N1 2.563(9) .
Dy2A O1 1.949(16) .
Dy2A O2 2.027(14) .
Dy2A O5A 2.29(5) .
Dy2A N1 2.313(13) .
Dy2A O6A 2.34(4) .
Dy2A O3 2.536(16) .
Dy2A N2 2.576(9) .
Dy2A O4 2.685(17) .
Dy2A C20 2.88(2) .
Dy2A C22 2.91(2) .
C1 N1 1.345(14) .
C1 C2 1.389(17) .
C2 C3 1.370(18) .
C3 C4 1.384(18) .
C4 C5 1.404(17) .
C5 N1 1.362(14) .
C5 C6 1.453(15) .
C6 N2 1.345(14) .
C6 C7 1.394(16) .
C7 C8 1.386(16) .
C8 C9 1.387(16) .
C9 C10 1.394(15) .
C9 C11 1.467(15) .
C10 N2 1.335(13) .
C11 C12 1.370(15) .
C11 S1 1.726(10) .
C12 C13 1.422(14) .
C13 C14 1.391(14) .
C13 C16 1.457(15) .
C14 C15 1.504(13) .
C14 S1 1.733(11) .
C16 C16 1.31(2) 2_554
C16 C17 1.500(15) .
C17 C18 1.490(17) .
C18 C17 1.490(17) 2_554
C19 F2 1.271(16) .
C19 F3 1.323(15) .
C19 F1 1.337(16) .
C19 C20 1.58(2) .
C20 O1 1.209(14) .
C20 C21 1.41(2) .
C21 C22 1.41(2) .
C22 O2 1.211(17) .
C22 C23 1.57(3) .
C23 F4 1.30(3) .
C23 F6 1.36(3) .
C23 F5 1.41(3) 7
F5 C23 1.41(3) 7
C24 F8 1.313(18) .
C24 F7 1.337(16) .
C24 F9 1.374(19) .
C24 C25 1.489(19) .
C25 O3 1.294(15) .
C25 C26 1.372(18) .
C26 C27 1.379(19) .
C27 O4 1.262(16) .
C27 C28 1.53(2) .
C28 F11 1.27(2) .
C28 F10 1.30(2) .
C28 F12 1.43(3) .
C29B F13B 1.280(17) .
C29B F15B 1.286(16) .
C29B F14B 1.325(17) .
C29B C30B 1.491(17) .
C30B O5B 1.334(16) .
C30B C31B 1.371(17) .
C31B C32B 1.349(17) .
C32B O6B 1.330(16) .
C32B C33B 1.507(17) .
C33B F16B 1.293(18) .
C33B F17B 1.307(18) .
C33B F18B 1.319(16) .
C29A F14A 1.34(2) .
C29A F13A 1.340(19) .
C29A F15A 1.346(19) .
C29A C30A 1.524(19) .
C30A O5A 1.340(19) .
C30A C31A 1.380(18) .
C31A C32A 1.394(19) .
C32A O6A 1.37(2) .
C32A C33A 1.53(2) .
C33A F18A 1.315(19) .
C33A F17A 1.34(2) .
C33A F16A 1.35(2) .
C50 C50 0.85(6) 2
C50 C51 1.52(3) .
C51 C52 1.44(4) .
C52 C53 1.47(4) .
C53 C54 1.47(4) .
C54 C55 1.55(3) 5_565
C55 C56 1.36(4) .
C55 C54 1.55(3) 5_565
